data_4309909
loop_
_publ_author_name
'Tomoyuki Mochida'
'Kousuke Takazawa'
'Hideaki Matsui'
'Masashi Takahashi'
'Masuo Takeda'
'Michiko Sato'
'Yutaka Nishio'
'Koji Kajita'
'Hatsumi Mori'

_publ_section_title
;
Biferrocene-M(mnt)2 Charge-Transfer Complexes (M = Ni, Co; mnt =
Maleonitriledithiolate). Structure, Valence States, and Magnetic Properties
;
_journal_name_full 'Inorganic Chemistry'
_journal_page_first 8628
_journal_page_last 8641
_journal_paper_doi 10.1021/ic048285u
_journal_volume 44
_journal_year 2005
_chemical_formula_sum 'C38 H38 Co Fe2 N4 S4'
_chemical_formula_weight 849.61
_space_group_IT_number 2
_symmetry_cell_setting triclinic
_symmetry_Int_Tables_number 2
_symmetry_space_group_name_Hall '-P 1'
_symmetry_space_group_name_H-M 'P -1'
_cell_angle_alpha 92.66(2)
_cell_angle_beta 96.93(2)
_cell_angle_gamma 100.13(2)
_cell_formula_units_Z 2
_cell_length_a 12.300(4)
_cell_length_b 13.212(3)
_cell_length_c 12.063(3)
_cell_measurement_reflns_used 25
_cell_measurement_temperature 296.2
_cell_measurement_theta_max 15.0
_cell_measurement_theta_min 14.8
_cell_volume 1911.1(9)
_computing_cell_refinement 'MSC/AFC Diffractometer Control'
_computing_data_collection 'MSC/AFC Diffractometer Control'
_computing_data_reduction 'teXsan Ver. 1.11'
_computing_publication_material 'teXsan Ver. 1.11'
_computing_structure_refinement 'teXsan Ver. 1.10'
_computing_structure_solution SIR92
_diffrn_measured_fraction_theta_full 1.0014
_diffrn_measured_fraction_theta_max 1.0014
_diffrn_measurement_device_type 'Rigaku AFC5S'
_diffrn_measurement_method \w-2\q
_diffrn_radiation_type 'Mo K\a'
_diffrn_radiation_wavelength 0.7107
_diffrn_reflns_av_R_equivalents 0.014
_diffrn_reflns_limit_h_max 15
_diffrn_reflns_limit_h_min 0
_diffrn_reflns_limit_k_max 16
_diffrn_reflns_limit_k_min -17
_diffrn_reflns_limit_l_max 15
_diffrn_reflns_limit_l_min -15
_diffrn_reflns_number 9178
_diffrn_reflns_theta_full 27.50
_diffrn_reflns_theta_max 27.50
_diffrn_standards_decay_% 0.92
_diffrn_standards_interval_count 150
_diffrn_standards_number 3
_exptl_absorpt_coefficient_mu 1.429
_exptl_absorpt_correction_T_max 1.000
_exptl_absorpt_correction_T_min 0.809
_exptl_absorpt_correction_type psi-scan
_exptl_absorpt_process_details '(North, Phillips & Mathews, 1968)'
_exptl_crystal_colour bluck
_exptl_crystal_density_diffrn 1.476
_exptl_crystal_density_method 'not measured'
_exptl_crystal_description prismatic
_exptl_crystal_size_max 0.200
_exptl_crystal_size_mid 0.200
_exptl_crystal_size_min 0.200
_refine_diff_density_max 0.40
_refine_diff_density_min -0.57
_refine_ls_extinction_method none
_refine_ls_goodness_of_fit_ref 1.011
_refine_ls_hydrogen_treatment noref
_refine_ls_number_parameters 442
_refine_ls_number_reflns 6289
_refine_ls_R_factor_gt 0.0365
_refine_ls_shift/su_max 0.0011
_refine_ls_structure_factor_coef Fsqd
_refine_ls_weighting_details 'w = 1/[\s^2^(Fo^2^) + (0.08800(Max(Fo^2^,0) + 2Fc^2^)/3)^2^]'
_refine_ls_weighting_scheme calc
_refine_ls_wR_factor_ref 0.1113
_reflns_number_gt 6289
_reflns_number_total 8768
_reflns_threshold_expression F^2^>2.0\s(F^2^)
_cod_data_source_file ic048285usi20041207_073623_6.cif
_cod_data_source_block 2b(R.T.)
_cod_original_cell_volume 1911.1(8)
_cod_original_sg_symbol_H-M 'P -1 '
_cod_original_formula_sum 'C38 H38 Co Fe2 N4 S4 '
_cod_database_code 4309909

loop_
_symmetry_equiv_pos_as_xyz
x,y,z
-x,-y,-z

loop_
_atom_site_label
_atom_site_type_symbol
_atom_site_fract_x
_atom_site_fract_y
_atom_site_fract_z
_atom_site_U_iso_or_equiv
_atom_site_adp_type
_atom_site_occupancy
_atom_site_calc_flag
_atom_site_refinement_flags
_atom_site_disorder_assembly
_atom_site_disorder_group
Co(1) Co 1.00562(3) 0.05830(3) 0.89076(3) 0.0298(1) Uani 1.00 d . . .
Fe(1) Fe 0.44917(4) 0.31767(4) 0.33435(4) 0.0341(1) Uani 1.00 d . . .
Fe(2) Fe 0.78610(4) 0.33146(3) 0.63500(4) 0.0315(1) Uani 1.00 d . . .
S(1) S 0.87553(6) 0.03403(6) 1.00134(6) 0.0321(2) Uani 1.00 d . . .
S(2) S 1.07810(7) 0.20813(6) 0.97990(8) 0.0410(2) Uani 1.00 d . . .
S(3) S 1.12361(7) 0.09252(7) 0.77056(7) 0.0412(2) Uani 1.00 d . . .
S(4) S 0.89998(7) -0.05938(7) 0.77335(7) 0.0373(2) Uani 1.00 d . . .
N(1) N 0.7492(3) 0.1801(3) 1.2091(3) 0.065(1) Uani 1.00 d . . .
N(2) N 1.0258(4) 0.3947(3) 1.1935(4) 0.097(2) Uani 1.00 d . . .
N(3) N 1.2111(4) -0.0263(3) 0.5202(3) 0.071(1) Uani 1.00 d . . .
N(4) N 0.9235(3) -0.2297(3) 0.5257(4) 0.081(1) Uani 1.00 d . . .
C(1) C 0.5563(3) 0.3071(2) 0.4752(3) 0.0334(8) Uani 1.00 d . . .
C(2) C 0.5077(3) 0.2075(3) 0.4238(3) 0.0436(9) Uani 1.00 d . . .
C(3) C 0.3914(3) 0.1941(3) 0.4214(3) 0.052(1) Uani 1.00 d . . .
C(4) C 0.3653(3) 0.2837(3) 0.4700(3) 0.047(1) Uani 1.00 d . . .
C(5) C 0.4660(3) 0.3552(3) 0.5035(3) 0.0386(9) Uani 1.00 d . . .
C(6) C 0.5374(3) 0.4069(3) 0.2267(3) 0.0358(8) Uani 1.00 d . . .
C(7) C 0.5018(3) 0.3023(3) 0.1814(3) 0.0444(10) Uani 1.00 d . . .
C(8) C 0.3836(3) 0.2786(3) 0.1708(3) 0.055(1) Uani 1.00 d . . .
C(9) C 0.3452(3) 0.3668(4) 0.2094(3) 0.055(1) Uani 1.00 d . . .
C(10) C 0.4395(3) 0.4443(3) 0.2438(3) 0.0421(9) Uani 1.00 d . . .
C(11) C 0.6741(3) 0.3524(2) 0.4929(2) 0.0323(8) Uani 1.00 d . . .
C(12) C 0.7233(3) 0.4486(2) 0.5512(3) 0.0340(8) Uani 1.00 d . . .
C(13) C 0.8409(3) 0.4616(3) 0.5538(3) 0.0447(10) Uani 1.00 d . . .
C(14) C 0.8646(3) 0.3732(3) 0.4987(3) 0.048(1) Uani 1.00 d . . .
C(15) C 0.7627(3) 0.3049(3) 0.4618(3) 0.0412(9) Uani 1.00 d . . .
C(16) C 0.7023(3) 0.2345(3) 0.7449(3) 0.0363(8) Uani 1.00 d . . .
C(17) C 0.7545(3) 0.3299(3) 0.8006(3) 0.0462(10) Uani 1.00 d . . .
C(18) C 0.8697(3) 0.3444(3) 0.7950(3) 0.056(1) Uani 1.00 d . . .
C(19) C 0.8911(3) 0.2584(3) 0.7355(4) 0.053(1) Uani 1.00 d . . .
C(20) C 0.7872(3) 0.1897(3) 0.7030(3) 0.0429(9) Uani 1.00 d . . .
C(21) C 0.6545(3) 0.4623(3) 0.2554(3) 0.0395(9) Uani 1.00 d . . .
C(22) C 0.7043(3) 0.5323(3) 0.1676(3) 0.0450(10) Uani 1.00 d . . .
C(23) C 0.8225(4) 0.5812(4) 0.2181(4) 0.071(1) Uani 1.00 d . . .
C(24) C 0.7067(5) 0.4686(4) 0.0605(4) 0.080(2) Uani 1.00 d . . .
C(25) C 0.6369(4) 0.6159(4) 0.1431(5) 0.076(2) Uani 1.00 d . . .
C(26) C 0.5803(3) 0.1904(3) 0.7284(3) 0.051(1) Uani 1.00 d . . .
C(27) C 0.5416(3) 0.1138(3) 0.8147(3) 0.0454(10) Uani 1.00 d . . .
C(28) C 0.5948(4) 0.0197(4) 0.8066(5) 0.078(2) Uani 1.00 d . . .
C(29) C 0.5718(6) 0.1657(4) 0.9314(4) 0.088(2) Uani 1.00 d . . .
C(30) C 0.4163(4) 0.0824(5) 0.7893(6) 0.098(2) Uani 1.00 d . . .
C(31) C 0.8916(3) 0.1528(2) 1.0764(3) 0.0356(8) Uani 1.00 d . . .
C(32) C 0.9823(3) 0.2263(3) 1.0670(3) 0.0402(9) Uani 1.00 d . . .
C(33) C 1.0816(3) -0.0075(3) 0.6697(3) 0.0396(9) Uani 1.00 d . . .
C(34) C 0.9836(3) -0.0751(3) 0.6711(3) 0.0398(9) Uani 1.00 d . . .
C(35) C 0.8123(3) 0.1673(3) 1.1500(3) 0.0437(10) Uani 1.00 d . . .
C(36) C 1.0059(4) 0.3203(3) 1.1373(4) 0.059(1) Uani 1.00 d . . .
C(37) C 1.1531(3) -0.0178(3) 0.5861(3) 0.050(1) Uani 1.00 d . . .
C(38) C 0.9495(3) -0.1604(3) 0.5892(3) 0.052(1) Uani 1.00 d . . .
H(1) H 0.8650 0.5287 0.2326 0.0854 Uiso 1.00 calc . . .
H(2) H 0.8557 0.6258 0.1670 0.0854 Uiso 1.00 calc . . .
H(3) H 0.8204 0.6196 0.2861 0.0854 Uiso 1.00 calc . . .
H(4) H 0.6327 0.4385 0.0295 0.0959 Uiso 1.00 calc . . .
H(5) H 0.7403 0.5117 0.0084 0.0959 Uiso 1.00 calc . . .
H(6) H 0.7484 0.4158 0.0763 0.0959 Uiso 1.00 calc . . .
H(7) H 0.6697 0.6591 0.0906 0.0913 Uiso 1.00 calc . . .
H(8) H 0.6360 0.6559 0.2104 0.0913 Uiso 1.00 calc . . .
H(9) H 0.7000 0.4119 0.2688 0.0474 Uiso 1.00 calc . . .
H(10) H 0.6580 0.5044 0.3222 0.0474 Uiso 1.00 calc . . .
H(11) H 0.4374 0.5113 0.2747 0.0505 Uiso 1.00 calc . . .
H(12) H 0.2697 0.3728 0.2120 0.0664 Uiso 1.00 calc . . .
H(13) H 0.3383 0.2147 0.1424 0.0659 Uiso 1.00 calc . . .
H(14) H 0.5491 0.2569 0.1611 0.0533 Uiso 1.00 calc . . .
H(15) H 0.2924 0.2953 0.4777 0.0568 Uiso 1.00 calc . . .
H(16) H 0.3392 0.1345 0.3913 0.0622 Uiso 1.00 calc . . .
H(17) H 0.5474 0.1582 0.3963 0.0523 Uiso 1.00 calc . . .
H(18) H 0.9365 0.3620 0.4866 0.0573 Uiso 1.00 calc . . .
H(19) H 0.8939 0.5201 0.5853 0.0537 Uiso 1.00 calc . . .
H(20) H 0.5622 0.1555 0.6561 0.0618 Uiso 1.00 calc . . .
H(21) H 0.5409 0.2459 0.7323 0.0618 Uiso 1.00 calc . . .
H(22) H 0.9623 0.2467 0.7209 0.0633 Uiso 1.00 calc . . .
H(23) H 0.7177 0.3771 0.8365 0.0554 Uiso 1.00 calc . . .
H(25) H 0.5498 -0.0300 0.7530 0.0941 Uiso 1.00 calc . . .
H(26) H 0.6504 0.1859 0.9471 0.1054 Uiso 1.00 calc . . .
H(27) H 0.6014 -0.0087 0.8776 0.0941 Uiso 1.00 calc . . .
H(28) H 0.5460 0.1190 0.9841 0.1054 Uiso 1.00 calc . . .
H(29) H 0.5380 0.2248 0.9363 0.1054 Uiso 1.00 calc . . .
H(30) H 0.3829 0.1417 0.7955 0.1180 Uiso 1.00 calc . . .
H(31) H 0.3973 0.0511 0.7154 0.1180 Uiso 1.00 calc . . .
H(32) H 0.3901 0.0349 0.8411 0.1180 Uiso 1.00 calc . . .
H(33) H 0.7771 0.1249 0.6621 0.0515 Uiso 1.00 calc . . .
H(34) H 0.9238 0.4016 0.8281 0.0678 Uiso 1.00 calc . . .
H(35) H 0.6843 0.4965 0.5825 0.0408 Uiso 1.00 calc . . .
H(36) H 0.5629 0.5854 0.1129 0.0913 Uiso 1.00 calc . . .
H(37) H 0.4725 0.4223 0.5385 0.0464 Uiso 1.00 calc . . .
H(38) H 0.7548 0.2399 0.4216 0.0495 Uiso 1.00 calc . . .
H(39) H 0.6666 0.0385 0.7842 0.0941 Uiso 1.00 calc . . .

loop_
_atom_site_aniso_label
_atom_site_aniso_U_11
_atom_site_aniso_U_22
_atom_site_aniso_U_33
_atom_site_aniso_U_12
_atom_site_aniso_U_13
_atom_site_aniso_U_23
Co(1) 0.0286(2) 0.0304(2) 0.0307(2) 0.0072(2) 0.0029(2) 0.0008(2)
Fe(1) 0.0274(2) 0.0408(3) 0.0319(2) 0.0027(2) 0.0007(2) 0.0013(2)
Fe(2) 0.0266(2) 0.0351(2) 0.0327(2) 0.0069(2) 0.0021(2) 0.0028(2)
S(1) 0.0269(3) 0.0344(4) 0.0351(4) 0.0080(3) 0.0021(3) -0.0024(3)
S(2) 0.0432(5) 0.0304(4) 0.0476(5) 0.0018(3) 0.0068(4) 0.0011(3)
S(3) 0.0405(4) 0.0421(5) 0.0412(4) 0.0034(4) 0.0125(4) 0.0004(3)
S(4) 0.0300(4) 0.0438(5) 0.0363(4) 0.0072(3) -0.0005(3) -0.0044(3)
N(1) 0.063(2) 0.081(3) 0.062(2) 0.036(2) 0.018(2) -0.010(2)
N(2) 0.105(4) 0.054(2) 0.125(4) 0.016(2) 0.005(3) -0.044(3)
N(3) 0.078(3) 0.081(3) 0.059(2) 0.015(2) 0.031(2) -0.008(2)
N(4) 0.059(2) 0.087(3) 0.088(3) 0.010(2) 0.001(2) -0.046(2)
C(1) 0.034(2) 0.034(2) 0.032(1) 0.005(1) 0.002(1) 0.005(1)
C(2) 0.048(2) 0.035(2) 0.043(2) 0.000(2) 0.000(2) 0.002(1)
C(3) 0.047(2) 0.047(2) 0.053(2) -0.012(2) 0.000(2) 0.008(2)
C(4) 0.037(2) 0.059(2) 0.044(2) -0.003(2) 0.012(2) 0.008(2)
C(5) 0.035(2) 0.045(2) 0.036(2) 0.006(1) 0.006(1) 0.003(1)
C(6) 0.037(2) 0.043(2) 0.028(1) 0.009(1) 0.005(1) 0.004(1)
C(7) 0.050(2) 0.048(2) 0.035(2) 0.008(2) 0.006(1) -0.004(1)
C(8) 0.055(2) 0.061(3) 0.039(2) -0.003(2) -0.010(2) -0.003(2)
C(9) 0.032(2) 0.085(3) 0.047(2) 0.009(2) -0.004(2) 0.014(2)
C(10) 0.040(2) 0.051(2) 0.038(2) 0.016(2) 0.005(1) 0.009(1)
C(11) 0.034(2) 0.035(2) 0.029(1) 0.009(1) 0.005(1) 0.006(1)
C(12) 0.034(2) 0.031(2) 0.037(2) 0.006(1) 0.004(1) 0.003(1)
C(13) 0.034(2) 0.044(2) 0.055(2) 0.001(1) 0.008(2) 0.010(2)
C(14) 0.035(2) 0.064(2) 0.049(2) 0.011(2) 0.016(2) 0.014(2)
C(15) 0.047(2) 0.046(2) 0.034(2) 0.016(2) 0.012(1) 0.001(1)
C(16) 0.039(2) 0.039(2) 0.031(2) 0.009(1) 0.003(1) 0.007(1)
C(17) 0.062(2) 0.046(2) 0.029(2) 0.009(2) 0.005(2) -0.001(1)
C(18) 0.052(2) 0.064(3) 0.043(2) -0.006(2) -0.015(2) 0.009(2)
C(19) 0.035(2) 0.061(2) 0.064(2) 0.014(2) -0.001(2) 0.022(2)
C(20) 0.046(2) 0.037(2) 0.048(2) 0.013(2) 0.007(2) 0.010(1)
C(21) 0.033(2) 0.052(2) 0.035(2) 0.007(1) 0.007(1) 0.010(1)
C(22) 0.044(2) 0.049(2) 0.045(2) 0.007(2) 0.012(2) 0.016(2)
C(23) 0.049(2) 0.082(3) 0.081(3) -0.007(2) 0.017(2) 0.031(3)
C(24) 0.098(4) 0.089(4) 0.056(3) 0.009(3) 0.036(3) 0.010(2)
C(25) 0.079(3) 0.066(3) 0.094(4) 0.026(3) 0.022(3) 0.041(3)
C(26) 0.033(2) 0.065(3) 0.055(2) 0.005(2) 0.000(2) 0.019(2)
C(27) 0.039(2) 0.046(2) 0.050(2) 0.004(2) 0.007(2) 0.010(2)
C(28) 0.071(3) 0.054(3) 0.113(4) 0.010(2) 0.024(3) 0.015(3)
C(29) 0.131(5) 0.080(3) 0.052(3) -0.003(3) 0.044(3) 0.006(2)
C(30) 0.038(2) 0.103(4) 0.152(6) -0.006(3) 0.013(3) 0.057(4)
C(31) 0.039(2) 0.034(2) 0.036(2) 0.016(1) 0.000(1) -0.003(1)
C(32) 0.045(2) 0.032(2) 0.044(2) 0.016(1) -0.002(1) -0.004(1)
C(33) 0.041(2) 0.044(2) 0.036(2) 0.016(1) 0.004(1) -0.002(1)
C(34) 0.039(2) 0.047(2) 0.035(2) 0.016(1) 0.001(1) -0.003(1)
C(35) 0.044(2) 0.047(2) 0.044(2) 0.023(2) 0.002(2) -0.002(2)
C(36) 0.059(2) 0.038(2) 0.079(3) 0.011(2) 0.006(2) -0.010(2)
C(37) 0.051(2) 0.061(2) 0.040(2) 0.011(2) 0.011(2) -0.001(2)
C(38) 0.039(2) 0.061(2) 0.055(2) 0.012(2) 0.000(2) -0.013(2)

loop_
_atom_type_symbol
_atom_type_description
_atom_type_scat_dispersion_real
_atom_type_scat_dispersion_imag
_atom_type_scat_source
C C 0.003 0.002
;International Tables for Crystallography
(1992, Vol. C, Tables 4.2.6.8 and 6.1.1.1)
;
H H 0.000 0.000
;International Tables for Crystallography
(1992, Vol. C, Table 6.1.1.2)
;
N N 0.006 0.003
;International Tables for Crystallography
(1992, Vol. C, Tables 4.2.6.8 and 6.1.1.1)
;
S S 0.125 0.123
;International Tables for Crystallography
(1992, Vol. C, Tables 4.2.6.8 and 6.1.1.1)
;
Co Co 0.349 0.972
;International Tables for Crystallography
(1992, Vol. C, Tables 4.2.6.8 and 6.1.1.1)
;
Fe Fe 0.346 0.844
;International Tables for Crystallography
(1992, Vol. C, Tables 4.2.6.8 and 6.1.1.1)
;

loop_
_geom_angle_atom_site_label_1
_geom_angle_atom_site_label_2
_geom_angle_atom_site_label_3
_geom_angle
_geom_angle_site_symmetry_1
_geom_angle_site_symmetry_2
_geom_angle_site_symmetry_3
_geom_angle_publ_flag
S(1) Co(1) S(1) 93.99(3) . 2_757 0_555 yes
S(1) Co(1) S(2) 90.74(3) . . 0_555 yes
S(1) Co(1) S(3) 173.75(4) . . 0_555 yes
S(1) Co(1) S(4) 87.74(3) . . 0_555 yes
S(1) Co(1) S(2) 94.60(3) 2_757 . 0_555 yes
S(1) Co(1) S(3) 92.25(4) 2_757 . 0_555 yes
S(1) Co(1) S(4) 104.07(3) 2_757 . 0_555 yes
S(2) Co(1) S(3) 88.42(4) . . 0_555 yes
S(2) Co(1) S(4) 161.33(4) . . 0_555 yes
S(3) Co(1) S(4) 91.08(4) . . 0_555 yes
C(1) Fe(1) C(2) 40.9(1) . . 0_555 yes
C(1) Fe(1) C(3) 68.3(1) . . 0_555 yes
C(1) Fe(1) C(4) 68.3(1) . . 0_555 yes
C(1) Fe(1) C(5) 41.1(1) . . 0_555 yes
C(1) Fe(1) C(6) 107.9(1) . . 0_555 yes
C(1) Fe(1) C(7) 119.0(1) . . 0_555 yes
C(1) Fe(1) C(8) 153.2(2) . . 0_555 yes
C(1) Fe(1) C(9) 165.2(2) . . 0_555 yes
C(1) Fe(1) C(10) 127.8(1) . . 0_555 yes
C(2) Fe(1) C(3) 40.3(2) . . 0_555 yes
C(2) Fe(1) C(4) 67.7(2) . . 0_555 yes
C(2) Fe(1) C(5) 68.5(1) . . 0_555 yes
C(2) Fe(1) C(6) 124.5(1) . . 0_555 yes
C(2) Fe(1) C(7) 105.0(2) . . 0_555 yes
C(2) Fe(1) C(8) 117.7(2) . . 0_555 yes
C(2) Fe(1) C(9) 153.2(2) . . 0_555 yes
C(2) Fe(1) C(10) 163.0(1) . . 0_555 yes
C(3) Fe(1) C(4) 39.8(2) . . 0_555 yes
C(3) Fe(1) C(5) 67.9(1) . . 0_555 yes
C(3) Fe(1) C(6) 160.7(2) . . 0_555 yes
C(3) Fe(1) C(7) 122.9(2) . . 0_555 yes
C(3) Fe(1) C(8) 105.8(2) . . 0_555 yes
C(3) Fe(1) C(9) 120.3(2) . . 0_555 yes
C(3) Fe(1) C(10) 156.5(2) . . 0_555 yes
C(4) Fe(1) C(5) 40.4(1) . . 0_555 yes
C(4) Fe(1) C(6) 158.3(2) . . 0_555 yes
C(4) Fe(1) C(7) 160.2(2) . . 0_555 yes
C(4) Fe(1) C(8) 124.8(2) . . 0_555 yes
C(4) Fe(1) C(9) 109.7(2) . . 0_555 yes
C(4) Fe(1) C(10) 124.2(2) . . 0_555 yes
C(5) Fe(1) C(6) 122.7(1) . . 0_555 yes
C(5) Fe(1) C(7) 156.1(1) . . 0_555 yes
C(5) Fe(1) C(8) 162.9(2) . . 0_555 yes
C(5) Fe(1) C(9) 128.0(2) . . 0_555 yes
C(5) Fe(1) C(10) 111.6(1) . . 0_555 yes
C(6) Fe(1) C(7) 40.9(1) . . 0_555 yes
C(6) Fe(1) C(8) 68.5(1) . . 0_555 yes
C(6) Fe(1) C(9) 68.0(1) . . 0_555 yes
C(6) Fe(1) C(10) 40.1(1) . . 0_555 yes
C(7) Fe(1) C(8) 40.7(2) . . 0_555 yes
C(7) Fe(1) C(9) 68.0(2) . . 0_555 yes
C(7) Fe(1) C(10) 67.6(1) . . 0_555 yes
C(8) Fe(1) C(9) 40.2(2) . . 0_555 yes
C(8) Fe(1) C(10) 67.5(2) . . 0_555 yes
C(9) Fe(1) C(10) 40.1(2) . . 0_555 yes
C(11) Fe(2) C(12) 39.4(1) . . 0_555 yes
C(11) Fe(2) C(13) 66.8(1) . . 0_555 yes
C(11) Fe(2) C(14) 66.8(1) . . 0_555 yes
C(11) Fe(2) C(15) 39.7(1) . . 0_555 yes
C(11) Fe(2) C(16) 110.5(1) . . 0_555 yes
C(11) Fe(2) C(17) 126.9(1) . . 0_555 yes
C(11) Fe(2) C(18) 162.0(2) . . 0_555 yes
C(11) Fe(2) C(19) 157.5(2) . . 0_555 yes
C(11) Fe(2) C(20) 123.1(1) . . 0_555 yes
C(12) Fe(2) C(13) 40.0(1) . . 0_555 yes
C(12) Fe(2) C(14) 66.9(1) . . 0_555 yes
C(12) Fe(2) C(15) 66.7(1) . . 0_555 yes
C(12) Fe(2) C(16) 125.5(1) . . 0_555 yes
C(12) Fe(2) C(17) 112.3(1) . . 0_555 yes
C(12) Fe(2) C(18) 126.4(2) . . 0_555 yes
C(12) Fe(2) C(19) 160.3(1) . . 0_555 yes
C(12) Fe(2) C(20) 158.8(1) . . 0_555 yes
C(13) Fe(2) C(14) 39.9(2) . . 0_555 yes
C(13) Fe(2) C(15) 67.2(1) . . 0_555 yes
C(13) Fe(2) C(16) 160.4(1) . . 0_555 yes
C(13) Fe(2) C(17) 125.6(2) . . 0_555 yes
C(13) Fe(2) C(18) 109.4(2) . . 0_555 yes
C(13) Fe(2) C(19) 123.3(1) . . 0_555 yes
C(13) Fe(2) C(20) 158.8(1) . . 0_555 yes
C(14) Fe(2) C(15) 40.1(1) . . 0_555 yes
C(14) Fe(2) C(16) 158.8(2) . . 0_555 yes
C(14) Fe(2) C(17) 159.0(2) . . 0_555 yes
C(14) Fe(2) C(18) 122.5(2) . . 0_555 yes
C(14) Fe(2) C(19) 106.9(2) . . 0_555 yes
C(14) Fe(2) C(20) 122.7(2) . . 0_555 yes
C(15) Fe(2) C(16) 124.1(1) . . 0_555 yes
C(15) Fe(2) C(17) 160.5(2) . . 0_555 yes
C(15) Fe(2) C(18) 157.0(2) . . 0_555 yes
C(15) Fe(2) C(19) 121.5(2) . . 0_555 yes
C(15) Fe(2) C(20) 107.4(1) . . 0_555 yes
C(16) Fe(2) C(17) 39.2(1) . . 0_555 yes
C(16) Fe(2) C(18) 66.8(1) . . 0_555 yes
C(16) Fe(2) C(19) 67.0(1) . . 0_555 yes
C(16) Fe(2) C(20) 39.5(1) . . 0_555 yes
C(17) Fe(2) C(18) 39.7(2) . . 0_555 yes
C(17) Fe(2) C(19) 66.4(2) . . 0_555 yes
C(17) Fe(2) C(20) 66.1(1) . . 0_555 yes
C(18) Fe(2) C(19) 39.7(2) . . 0_555 yes
C(18) Fe(2) C(20) 67.0(2) . . 0_555 yes
C(19) Fe(2) C(20) 40.5(1) . . 0_555 yes
Co(1) S(1) Co(1) 86.01(3) . 2_757 0_555 yes
Co(1) S(1) C(31) 103.6(1) . . 0_555 yes
Co(1) S(1) C(31) 104.6(1) 2_757 . 0_555 yes
Co(1) S(2) C(32) 103.2(1) . . 0_555 yes
Co(1) S(3) C(33) 103.2(1) . . 0_555 yes
Co(1) S(4) C(34) 103.0(1) . . 0_555 yes
Fe(1) C(1) C(2) 69.0(2) . . 0_555 yes
Fe(1) C(1) C(5) 69.7(2) . . 0_555 yes
Fe(1) C(1) C(11) 125.1(2) . . 0_555 yes
C(2) C(1) C(5) 106.8(3) . . 0_555 yes
C(2) C(1) C(11) 126.6(3) . . 0_555 yes
C(5) C(1) C(11) 126.6(3) . . 0_555 yes
Fe(1) C(2) C(1) 70.1(2) . . 0_555 yes
Fe(1) C(2) C(3) 70.6(2) . . 0_555 yes
C(1) C(2) C(3) 108.7(3) . . 0_555 yes
Fe(1) C(3) C(2) 69.1(2) . . 0_555 yes
Fe(1) C(3) C(4) 70.5(2) . . 0_555 yes
C(2) C(3) C(4) 108.5(3) . . 0_555 yes
Fe(1) C(4) C(3) 69.6(2) . . 0_555 yes
Fe(1) C(4) C(5) 69.5(2) . . 0_555 yes
C(3) C(4) C(5) 108.5(3) . . 0_555 yes
Fe(1) C(5) C(1) 69.2(2) . . 0_555 yes
Fe(1) C(5) C(4) 70.1(2) . . 0_555 yes
C(1) C(5) C(4) 107.5(3) . . 0_555 yes
Fe(1) C(6) C(7) 68.5(2) . . 0_555 yes
Fe(1) C(6) C(10) 69.3(2) . . 0_555 yes
Fe(1) C(6) C(21) 124.4(2) . . 0_555 yes
C(7) C(6) C(10) 106.2(3) . . 0_555 yes
C(7) C(6) C(21) 126.6(3) . . 0_555 yes
C(10) C(6) C(21) 127.2(3) . . 0_555 yes
Fe(1) C(7) C(6) 70.7(2) . . 0_555 yes
Fe(1) C(7) C(8) 69.8(2) . . 0_555 yes
C(6) C(7) C(8) 108.4(3) . . 0_555 yes
Fe(1) C(8) C(7) 69.5(2) . . 0_555 yes
Fe(1) C(8) C(9) 70.5(2) . . 0_555 yes
C(7) C(8) C(9) 108.1(3) . . 0_555 yes
Fe(1) C(9) C(8) 69.3(2) . . 0_555 yes
Fe(1) C(9) C(10) 69.6(2) . . 0_555 yes
C(8) C(9) C(10) 107.5(3) . . 0_555 yes
Fe(1) C(10) C(6) 70.6(2) . . 0_555 yes
Fe(1) C(10) C(9) 70.2(2) . . 0_555 yes
C(6) C(10) C(9) 109.8(3) . . 0_555 yes
Fe(2) C(11) C(1) 124.4(2) . . 0_555 yes
Fe(2) C(11) C(12) 69.2(2) . . 0_555 yes
Fe(2) C(11) C(15) 68.4(2) . . 0_555 yes
C(1) C(11) C(12) 126.6(3) . . 0_555 yes
C(1) C(11) C(15) 126.1(3) . . 0_555 yes
C(12) C(11) C(15) 107.2(3) . . 0_555 yes
Fe(2) C(12) C(11) 71.5(2) . . 0_555 yes
Fe(2) C(12) C(13) 69.0(2) . . 0_555 yes
C(11) C(12) C(13) 108.5(3) . . 0_555 yes
Fe(2) C(13) C(12) 71.1(2) . . 0_555 yes
Fe(2) C(13) C(14) 69.5(2) . . 0_555 yes
C(12) C(13) C(14) 107.7(3) . . 0_555 yes
Fe(2) C(14) C(13) 70.6(2) . . 0_555 yes
Fe(2) C(14) C(15) 70.9(2) . . 0_555 yes
C(13) C(14) C(15) 108.6(3) . . 0_555 yes
Fe(2) C(15) C(11) 71.9(2) . . 0_555 yes
Fe(2) C(15) C(14) 69.0(2) . . 0_555 yes
C(11) C(15) C(14) 107.9(3) . . 0_555 yes
Fe(2) C(16) C(17) 69.0(2) . . 0_555 yes
Fe(2) C(16) C(20) 68.9(2) . . 0_555 yes
Fe(2) C(16) C(26) 125.1(2) . . 0_555 yes
C(17) C(16) C(20) 106.7(3) . . 0_555 yes
C(17) C(16) C(26) 126.9(3) . . 0_555 yes
C(20) C(16) C(26) 126.3(3) . . 0_555 yes
Fe(2) C(17) C(16) 71.8(2) . . 0_555 yes
Fe(2) C(17) C(18) 69.4(2) . . 0_555 yes
C(16) C(17) C(18) 109.4(3) . . 0_555 yes
Fe(2) C(18) C(17) 70.9(2) . . 0_555 yes
Fe(2) C(18) C(19) 70.1(2) . . 0_555 yes
C(17) C(18) C(19) 107.9(3) . . 0_555 yes
Fe(2) C(19) C(18) 70.2(2) . . 0_555 yes
Fe(2) C(19) C(20) 70.6(2) . . 0_555 yes
C(18) C(19) C(20) 107.8(3) . . 0_555 yes
Fe(2) C(20) C(16) 71.7(2) . . 0_555 yes
Fe(2) C(20) C(19) 68.9(2) . . 0_555 yes
C(16) C(20) C(19) 108.0(3) . . 0_555 yes
C(6) C(21) C(22) 117.3(3) . . 0_555 yes
C(21) C(22) C(23) 106.8(3) . . 0_555 yes
C(21) C(22) C(24) 110.2(3) . . 0_555 yes
C(21) C(22) C(25) 110.6(3) . . 0_555 yes
C(23) C(22) C(24) 110.0(4) . . 0_555 yes
C(23) C(22) C(25) 109.4(4) . . 0_555 yes
C(24) C(22) C(25) 109.7(4) . . 0_555 yes
C(16) C(26) C(27) 115.0(3) . . 0_555 yes
C(26) C(27) C(28) 110.8(3) . . 0_555 yes
C(26) C(27) C(29) 109.7(3) . . 0_555 yes
C(26) C(27) C(30) 107.6(3) . . 0_555 yes
C(28) C(27) C(29) 109.7(4) . . 0_555 yes
C(28) C(27) C(30) 109.6(4) . . 0_555 yes
C(29) C(27) C(30) 109.5(4) . . 0_555 yes
S(1) C(31) C(32) 119.0(3) . . 0_555 yes
S(1) C(31) C(35) 118.5(3) . . 0_555 yes
C(32) C(31) C(35) 122.5(3) . . 0_555 yes
S(2) C(32) C(31) 122.4(3) . . 0_555 yes
S(2) C(32) C(36) 116.8(3) . . 0_555 yes
C(31) C(32) C(36) 120.7(3) . . 0_555 yes
S(3) C(33) C(34) 120.5(3) . . 0_555 yes
S(3) C(33) C(37) 117.6(3) . . 0_555 yes
C(34) C(33) C(37) 121.9(3) . . 0_555 yes
S(4) C(34) C(33) 120.2(3) . . 0_555 yes
S(4) C(34) C(38) 118.9(3) . . 0_555 yes
C(33) C(34) C(38) 120.9(3) . . 0_555 yes
N(1) C(35) C(31) 179.2(4) . . 0_555 yes
N(2) C(36) C(32) 179.2(5) . . 0_555 yes
N(3) C(37) C(33) 179.2(4) . . 0_555 yes
N(4) C(38) C(34) 178.4(5) . . 0_555 yes

loop_
_geom_bond_atom_site_label_1
_geom_bond_atom_site_label_2
_geom_bond_distance
_geom_bond_site_symmetry_1
_geom_bond_site_symmetry_2
_geom_bond_publ_flag
Co(1) S(1) 2.1947(9) . . yes
Co(1) S(1) 2.3737(9) . 2_757 yes
Co(1) S(2) 2.1956(9) . . yes
Co(1) S(3) 2.180(1) . . yes
Co(1) S(4) 2.1802(9) . . yes
Fe(1) C(1) 2.047(3) . . yes
Fe(1) C(2) 2.031(4) . . yes
Fe(1) C(3) 2.051(4) . . yes
Fe(1) C(4) 2.063(4) . . yes
Fe(1) C(5) 2.055(3) . . yes
Fe(1) C(6) 2.070(3) . . yes
Fe(1) C(7) 2.041(4) . . yes
Fe(1) C(8) 2.045(4) . . yes
Fe(1) C(9) 2.060(4) . . yes
Fe(1) C(10) 2.053(3) . . yes
Fe(2) C(11) 2.126(3) . . yes
Fe(2) C(12) 2.096(3) . . yes
Fe(2) C(13) 2.068(3) . . yes
Fe(2) C(14) 2.054(4) . . yes
Fe(2) C(15) 2.079(3) . . yes
Fe(2) C(16) 2.118(3) . . yes
Fe(2) C(17) 2.080(3) . . yes
Fe(2) C(18) 2.060(4) . . yes
Fe(2) C(19) 2.059(3) . . yes
Fe(2) C(20) 2.081(3) . . yes
S(1) C(31) 1.742(3) . . yes
S(2) C(32) 1.711(4) . . yes
S(3) C(33) 1.718(3) . . yes
S(4) C(34) 1.726(4) . . yes
N(1) C(35) 1.143(5) . . yes
N(2) C(36) 1.139(5) . . yes
N(3) C(37) 1.145(5) . . yes
N(4) C(38) 1.140(5) . . yes
C(1) C(2) 1.425(5) . . yes
C(1) C(5) 1.440(5) . . yes
C(1) C(11) 1.452(4) . . yes
C(2) C(3) 1.408(5) . . yes
C(3) C(4) 1.401(6) . . yes
C(4) C(5) 1.423(5) . . yes
C(6) C(7) 1.435(5) . . yes
C(6) C(10) 1.413(5) . . yes
C(6) C(21) 1.489(4) . . yes
C(7) C(8) 1.421(6) . . yes
C(8) C(9) 1.412(6) . . yes
C(9) C(10) 1.411(5) . . yes
C(11) C(12) 1.422(4) . . yes
C(11) C(15) 1.429(4) . . yes
C(12) C(13) 1.423(4) . . yes
C(13) C(14) 1.408(6) . . yes
C(14) C(15) 1.419(5) . . yes
C(16) C(17) 1.410(5) . . yes
C(16) C(20) 1.419(5) . . yes
C(16) C(26) 1.496(5) . . yes
C(17) C(18) 1.406(6) . . yes
C(18) C(19) 1.398(6) . . yes
C(19) C(20) 1.431(5) . . yes
C(21) C(22) 1.549(4) . . yes
C(22) C(23) 1.524(6) . . yes
C(22) C(24) 1.515(6) . . yes
C(22) C(25) 1.513(6) . . yes
C(26) C(27) 1.544(5) . . yes
C(27) C(28) 1.508(6) . . yes
C(27) C(29) 1.511(6) . . yes
C(27) C(30) 1.514(6) . . yes
C(31) C(32) 1.364(5) . . yes
C(31) C(35) 1.427(5) . . yes
C(32) C(36) 1.436(5) . . yes
C(33) C(34) 1.371(5) . . yes
C(33) C(37) 1.433(5) . . yes
C(34) C(38) 1.433(5) . . yes
